data_7158141
loop_
_publ_author_name
'Zhan, Shao-Cong'
'Fang, Ren-Jie'
'Sun, Jing'
'Yan, Chao-Guo'

_publ_section_title
;
 Diastereoselective synthesis of spiro[carbazole-3,5'-pyrimidines] and
 spiro[carbazole-3,1'-cyclohexanes] <i>via</i> four-component reaction.
;
_journal_issue 28
_journal_name_full 'Organic &amp; biomolecular chemistry'
_journal_page_first 6322
_journal_page_last 6327
_journal_paper_doi 10.1039/d1ob01113h
_journal_volume 19
_journal_year 2021
_chemical_formula_moiety 'C34 H31 N3 O8'
_chemical_formula_sum 'C34 H31 N3 O8'
_chemical_formula_weight 609.62
_space_group_crystal_system triclinic
_space_group_IT_number 2
_space_group_name_Hall '-P 1'
_space_group_name_H-M_alt 'P -1'
_atom_sites_solution_hydrogens geom
_audit_creation_method SHELXL-2014/7
_audit_update_record
;
2021-04-20 deposited with the CCDC.	2021-06-22 downloaded from the CCDC.
;
_cell_angle_alpha 105.432(2)
_cell_angle_beta 103.175(2)
_cell_angle_gamma 103.079(2)
_cell_formula_units_Z 2
_cell_length_a 10.8318(6)
_cell_length_b 11.4013(7)
_cell_length_c 15.4837(8)
_cell_measurement_reflns_used 3969
_cell_measurement_temperature 296(2)
_cell_measurement_theta_max 21.97
_cell_measurement_theta_min 2.34
_cell_volume 1708.80(17)
_computing_structure_refinement 'SHELXL-2014/7 (Sheldrick, 2014)'
_diffrn_ambient_temperature 296(2)
_diffrn_measured_fraction_theta_full 0.973
_diffrn_measured_fraction_theta_max 0.973
_diffrn_measurement_device_type 'Bruker APEX-II CCD'
_diffrn_measurement_method '\f and \w scans'
_diffrn_radiation_type MoK\a
_diffrn_radiation_wavelength 0.71073
_diffrn_reflns_av_R_equivalents 0.0475
_diffrn_reflns_av_unetI/netI 0.0806
_diffrn_reflns_Laue_measured_fraction_full 0.973
_diffrn_reflns_Laue_measured_fraction_max 0.973
_diffrn_reflns_limit_h_max 13
_diffrn_reflns_limit_h_min -13
_diffrn_reflns_limit_k_max 14
_diffrn_reflns_limit_k_min -14
_diffrn_reflns_limit_l_max 17
_diffrn_reflns_limit_l_min -19
_diffrn_reflns_number 17530
_diffrn_reflns_point_group_measured_fraction_full 0.973
_diffrn_reflns_point_group_measured_fraction_max 0.973
_diffrn_reflns_theta_full 25.242
_diffrn_reflns_theta_max 25.999
_diffrn_reflns_theta_min 1.946
_exptl_absorpt_coefficient_mu 0.085
_exptl_absorpt_correction_T_max 0.7456
_exptl_absorpt_correction_T_min 0.6729
_exptl_absorpt_correction_type multi-scan
_exptl_absorpt_process_details sadabs
_exptl_crystal_colour yellow
_exptl_crystal_density_diffrn 1.185
_exptl_crystal_description block
_exptl_crystal_F_000 640
_exptl_crystal_size_max 0.220
_exptl_crystal_size_mid 0.200
_exptl_crystal_size_min 0.180
_refine_diff_density_max 0.563
_refine_diff_density_min -0.857
_refine_diff_density_rms 0.053
_refine_ls_extinction_method none
_refine_ls_goodness_of_fit_ref 1.024
_refine_ls_hydrogen_treatment constr
_refine_ls_matrix_type full
_refine_ls_number_parameters 478
_refine_ls_number_reflns 6537
_refine_ls_number_restraints 205
_refine_ls_restrained_S_all 1.066
_refine_ls_R_factor_all 0.1818
_refine_ls_R_factor_gt 0.0946
_refine_ls_shift/su_max 0.000
_refine_ls_shift/su_mean 0.000
_refine_ls_structure_factor_coef Fsqd
_refine_ls_weighting_details 'w=1/[\s^2^(Fo^2^)+(0.1043P)^2^+2.4570P] where P=(Fo^2^+2Fc^2^)/3'
_refine_ls_weighting_scheme calc
_refine_ls_wR_factor_gt 0.2299
_refine_ls_wR_factor_ref 0.2804
_reflns_Friedel_coverage 0.000
_reflns_number_gt 3219
_reflns_number_total 6537
_reflns_threshold_expression 'I > 2\s(I)'
_cod_data_source_file d1ob01113h2.cif
_cod_data_source_block 3oo
_cod_depositor_comments 'Adding full bibliography for 7158139--7158148.cif.'
_cod_original_cell_volume 1708.79(17)
_cod_database_code 7158141
_shelx_shelxl_version_number 2014/7
_shelx_space_group_comment
;
The symmetry employed for this shelxl refinement is uniquely defined
by the following loop, which should always be used as a source of
symmetry information in preference to the above space-group names.
They are only intended as comments.
;
_shelx_estimated_absorpt_t_min 0.981
_shelx_estimated_absorpt_t_max 0.985

loop_
_space_group_symop_operation_xyz
'x, y, z'
'-x, -y, -z'

loop_
_atom_site_label
_atom_site_type_symbol
_atom_site_fract_x
_atom_site_fract_y
_atom_site_fract_z
_atom_site_U_iso_or_equiv
_atom_site_adp_type
_atom_site_occupancy
_atom_site_site_symmetry_order
_atom_site_calc_flag
_atom_site_refinement_flags_posn
_atom_site_refinement_flags_adp
_atom_site_refinement_flags_occupancy
_atom_site_disorder_assembly
_atom_site_disorder_group
C1 C 0.6194(5) -0.0097(4) 0.2784(4) 0.0616(13) Uani 1 1 d . . . . .
C2 C 0.6950(5) -0.0932(5) 0.2696(5) 0.0800(17) Uani 1 1 d . . . . .
H2 H 0.7102 -0.1366 0.3120 0.096 Uiso 1 1 calc R U . . .
C3 C 0.7463(6) -0.1090(6) 0.1954(5) 0.0905(19) Uani 1 1 d . . . . .
H3 H 0.7992 -0.1626 0.1888 0.109 Uiso 1 1 calc R U . . .
C4 C 0.7219(6) -0.0477(6) 0.1304(5) 0.0871(18) Uani 1 1 d . . . . .
H4 H 0.7576 -0.0617 0.0807 0.104 Uiso 1 1 calc R U . . .
C5 C 0.6454(5) 0.0339(5) 0.1381(4) 0.0743(15) Uani 1 1 d . . . . .
H5 H 0.6289 0.0745 0.0939 0.089 Uiso 1 1 calc R U . . .
C6 C 0.5930(5) 0.0546(4) 0.2135(3) 0.0591(13) Uani 1 1 d . . . . .
C7 C 0.5110(4) 0.1295(4) 0.2449(3) 0.0506(11) Uani 1 1 d . . . . .
C8 C 0.4911(4) 0.1074(4) 0.3227(3) 0.0516(11) Uani 1 1 d . . . . .
C9 C 0.4064(4) 0.1613(4) 0.3756(3) 0.0518(11) Uani 1 1 d . . . . .
H9 H 0.4632 0.2410 0.4258 0.062 Uiso 1 1 calc R U . . .
C10 C 0.3422(6) 0.0714(5) 0.4203(5) 0.0670(14) Uani 1 1 d . . . . .
C11 C 0.1490(16) -0.1231(14) 0.3798(12) 0.099(2) Uani 0.487(10) 1 d D U P A 1
H11A H 0.2029 -0.1582 0.4189 0.119 Uiso 0.487(10) 1 calc R U P A 1
H11B H 0.0957 -0.1901 0.3208 0.119 Uiso 0.487(10) 1 calc R U P A 1
C12 C 0.0616(14) -0.0621(14) 0.4303(12) 0.105(3) Uani 0.487(10) 1 d D U P A 1
H12A H 0.1171 0.0101 0.4844 0.158 Uiso 0.487(10) 1 calc R U P A 1
H12B H 0.0087 -0.1236 0.4498 0.158 Uiso 0.487(10) 1 calc R U P A 1
H12C H 0.0042 -0.0346 0.3882 0.158 Uiso 0.487(10) 1 calc R U P A 1
C11' C 0.1741(11) -0.0821(14) 0.4253(11) 0.098(2) Uani 0.513(10) 1 d D U P A 2
H11C H 0.2170 -0.1449 0.4369 0.117 Uiso 0.513(10) 1 calc R U P A 2
H11D H 0.1803 -0.0219 0.4849 0.117 Uiso 0.513(10) 1 calc R U P A 2
C12' C 0.0302(10) -0.1450(14) 0.3621(11) 0.108(3) Uani 0.513(10) 1 d D U P A 2
H12D H -0.0028 -0.0829 0.3409 0.162 Uiso 0.513(10) 1 calc R U P A 2
H12E H -0.0235 -0.1780 0.3969 0.162 Uiso 0.513(10) 1 calc R U P A 2
H12F H 0.0263 -0.2136 0.3088 0.162 Uiso 0.513(10) 1 calc R U P A 2
C13 C 0.4507(4) 0.2123(4) 0.1995(3) 0.0493(11) Uani 1 1 d . . . . .
H13 H 0.3841 0.1543 0.1401 0.059 Uiso 1 1 calc R U . . .
C14 C 0.5515(5) 0.3006(4) 0.1729(3) 0.0536(12) Uani 1 1 d . . . . .
C15 C 0.6802(5) 0.3619(5) 0.2320(3) 0.0615(13) Uani 1 1 d . . . . .
H15 H 0.7060 0.3469 0.2886 0.074 Uiso 1 1 calc R U . . .
C16 C 0.7711(6) 0.4442(5) 0.2099(4) 0.0779(16) Uani 1 1 d . . . . .
H16 H 0.8571 0.4850 0.2508 0.094 Uiso 1 1 calc R U . . .
C17 C 0.7327(6) 0.4651(6) 0.1264(4) 0.0837(17) Uani 1 1 d . . . . .
C18 C 0.6075(7) 0.4040(6) 0.0640(4) 0.0833(17) Uani 1 1 d . . . . .
H18 H 0.5838 0.4180 0.0069 0.100 Uiso 1 1 calc R U . . .
C19 C 0.5175(5) 0.3216(5) 0.0872(3) 0.0678(14) Uani 1 1 d . . . . .
H19 H 0.4324 0.2792 0.0450 0.081 Uiso 1 1 calc R U . . .
C20 C 0.2595(5) 0.3059(5) 0.1869(3) 0.0580(12) Uani 1 1 d . . . . .
C21 C 0.2294(6) 0.4271(6) 0.2086(5) 0.1069(19) Uani 1 1 d . U . . .
H21A H 0.1616 0.4189 0.2400 0.128 Uiso 1 1 calc R U . . .
H21B H 0.1890 0.4363 0.1490 0.128 Uiso 1 1 calc R U . . .
C22 C 0.3354(6) 0.5487(5) 0.2660(4) 0.0803(13) Uani 1 1 d . U . . .
C23 C 0.2813(12) 0.6626(10) 0.3064(9) 0.096(3) Uani 0.571(8) 1 d . U P B 1
H23A H 0.2126 0.6334 0.3324 0.143 Uiso 0.571(8) 1 calc R U P B 1
H23B H 0.2456 0.6924 0.2566 0.143 Uiso 0.571(8) 1 calc R U P B 1
H23C H 0.3528 0.7311 0.3548 0.143 Uiso 0.571(8) 1 calc R U P B 1
C24 C 0.4160(13) 0.5856(12) 0.2056(9) 0.102(3) Uani 0.571(8) 1 d . U P B 1
H24A H 0.4807 0.6680 0.2399 0.153 Uiso 0.571(8) 1 calc R U P B 1
H24B H 0.3585 0.5892 0.1498 0.153 Uiso 0.571(8) 1 calc R U P B 1
H24C H 0.4608 0.5235 0.1884 0.153 Uiso 0.571(8) 1 calc R U P B 1
C23' C 0.2759(17) 0.5739(16) 0.3446(12) 0.110(3) Uani 0.429(8) 1 d . U P B 2
H23D H 0.2924 0.5196 0.3809 0.165 Uiso 0.429(8) 1 calc R U P B 2
H23E H 0.1816 0.5567 0.3191 0.165 Uiso 0.429(8) 1 calc R U P B 2
H23F H 0.3154 0.6617 0.3843 0.165 Uiso 0.429(8) 1 calc R U P B 2
C24' C 0.3477(15) 0.6523(14) 0.2202(11) 0.089(3) Uani 0.429(8) 1 d . U P B 2
H24D H 0.3951 0.7341 0.2677 0.133 Uiso 0.429(8) 1 calc R U P B 2
H24E H 0.2605 0.6523 0.1887 0.133 Uiso 0.429(8) 1 calc R U P B 2
H24F H 0.3954 0.6354 0.1754 0.133 Uiso 0.429(8) 1 calc R U P B 2
C25 C 0.4440(8) 0.5296(7) 0.3278(6) 0.143(2) Uani 1 1 d . U . . .
H25A H 0.5236 0.5758 0.3180 0.172 Uiso 1 1 calc R U . . .
H25B H 0.4466 0.5761 0.3909 0.172 Uiso 1 1 calc R U . . .
C26 C 0.4642(5) 0.4126(4) 0.3324(3) 0.0508(11) Uani 1 1 d . . . . .
C27 C 0.3724(4) 0.2854(4) 0.2579(3) 0.0466(11) Uani 1 1 d . . . . .
C28 C 0.3026(4) 0.1941(4) 0.3062(3) 0.0479(11) Uani 1 1 d . . . . .
H28 H 0.2506 0.1134 0.2554 0.057 Uiso 1 1 calc R U . . .
C29 C 0.2052(4) 0.2393(4) 0.3523(3) 0.0461(10) Uani 1 1 d . . . . .
C30 C 0.2462(4) 0.3263(4) 0.4429(3) 0.0513(11) Uani 1 1 d . . . . .
H30 H 0.3369 0.3622 0.4747 0.062 Uiso 1 1 calc R U . . .
C31 C 0.1575(5) 0.3611(4) 0.4871(3) 0.0565(12) Uani 1 1 d . . . . .
H31 H 0.1871 0.4197 0.5478 0.068 Uiso 1 1 calc R U . . .
C32 C 0.0234(4) 0.3071(4) 0.4394(3) 0.0504(11) Uani 1 1 d . . . . .
C33 C -0.0225(5) 0.2217(4) 0.3487(4) 0.0585(12) Uani 1 1 d . . . . .
H33 H -0.1133 0.1876 0.3169 0.070 Uiso 1 1 calc R U . . .
C34 C 0.0693(4) 0.1882(4) 0.3065(3) 0.0554(12) Uani 1 1 d . . . . .
H34 H 0.0394 0.1298 0.2456 0.067 Uiso 1 1 calc R U . . .
N1 N 0.5567(4) 0.0236(4) 0.3451(3) 0.0597(11) Uani 1 1 d . . . . .
H1 H 0.5581 -0.0029 0.3922 0.072 Uiso 1 1 calc R U . . .
N3 N -0.0728(4) 0.3411(4) 0.4871(3) 0.0640(11) Uani 1 1 d . . . . .
O1 O 0.3909(5) 0.0791(5) 0.5001(3) 0.1066(15) Uani 1 1 d . . . . .
O2 O 0.2327(4) -0.0143(4) 0.3638(3) 0.0957(13) Uani 1 1 d . U . . .
N2 N 0.821(2) 0.566(2) 0.1066(16) 0.119(4) Uani 0.617(16) 1 d . U P C 1
O3 O 0.7763(13) 0.5979(13) 0.0392(9) 0.117(3) Uani 0.617(16) 1 d . U P C 1
O4 O 0.9337(13) 0.6227(15) 0.1662(9) 0.137(4) Uani 0.617(16) 1 d . U P C 1
N2' N 0.844(4) 0.528(3) 0.093(3) 0.122(4) Uani 0.383(16) 1 d . U P C 1
O3' O 0.817(2) 0.544(2) 0.0207(15) 0.126(4) Uani 0.383(16) 1 d . U P C 1
O4' O 0.955(2) 0.554(2) 0.1320(15) 0.125(4) Uani 0.383(16) 1 d . U P C 1
O5 O 0.1918(5) 0.2199(5) 0.1188(3) 0.1247(19) Uani 1 1 d . . . . .
O6 O 0.5521(4) 0.4171(3) 0.3954(2) 0.0799(11) Uani 1 1 d . . . . .
O7 O -0.0284(4) 0.4141(4) 0.5689(3) 0.0835(11) Uani 1 1 d . . . . .
O8 O -0.1907(4) 0.2956(4) 0.4437(3) 0.0920(13) Uani 1 1 d . . . . .

loop_
_atom_site_aniso_label
_atom_site_aniso_U_11
_atom_site_aniso_U_22
_atom_site_aniso_U_33
_atom_site_aniso_U_23
_atom_site_aniso_U_13
_atom_site_aniso_U_12
C1 0.047(3) 0.048(3) 0.082(4) 0.016(3) 0.016(3) 0.010(2)
C2 0.065(3) 0.059(3) 0.116(5) 0.025(3) 0.028(4) 0.024(3)
C3 0.076(4) 0.063(4) 0.123(6) 0.008(4) 0.032(4) 0.029(3)
C4 0.073(4) 0.077(4) 0.093(5) -0.001(4) 0.029(4) 0.020(3)
C5 0.068(3) 0.072(4) 0.067(3) 0.001(3) 0.022(3) 0.017(3)
C6 0.050(3) 0.051(3) 0.061(3) 0.009(2) 0.008(3) 0.007(2)
C7 0.048(3) 0.047(3) 0.050(3) 0.013(2) 0.012(2) 0.010(2)
C8 0.045(2) 0.047(3) 0.061(3) 0.021(2) 0.010(2) 0.012(2)
C9 0.052(3) 0.052(3) 0.054(3) 0.023(2) 0.016(2) 0.014(2)
C10 0.063(3) 0.070(4) 0.093(4) 0.045(3) 0.035(3) 0.035(3)
C11 0.085(4) 0.081(4) 0.138(5) 0.068(4) 0.028(4) 0.007(3)
C12 0.084(5) 0.094(6) 0.143(7) 0.067(5) 0.031(5) 0.009(5)
C11' 0.084(4) 0.081(4) 0.136(5) 0.068(4) 0.029(4) 0.008(4)
C12' 0.083(5) 0.093(6) 0.147(7) 0.060(5) 0.028(5) 0.007(5)
C13 0.048(2) 0.052(3) 0.041(2) 0.012(2) 0.008(2) 0.012(2)
C14 0.056(3) 0.059(3) 0.043(3) 0.017(2) 0.011(2) 0.017(2)
C15 0.056(3) 0.077(3) 0.050(3) 0.029(3) 0.011(2) 0.013(3)
C16 0.067(3) 0.085(4) 0.071(4) 0.031(3) 0.018(3) 0.001(3)
C17 0.086(4) 0.088(4) 0.069(4) 0.037(3) 0.024(4) -0.001(3)
C18 0.108(5) 0.096(4) 0.058(3) 0.040(3) 0.038(4) 0.024(4)
C19 0.075(3) 0.079(4) 0.045(3) 0.021(3) 0.013(3) 0.019(3)
C20 0.052(3) 0.062(3) 0.052(3) 0.022(3) 0.006(2) 0.010(2)
C21 0.086(3) 0.076(3) 0.140(4) 0.044(3) -0.008(3) 0.021(3)
C22 0.079(3) 0.063(2) 0.112(3) 0.052(2) 0.022(2) 0.026(2)
C23 0.106(5) 0.078(4) 0.118(6) 0.045(4) 0.043(4) 0.033(4)
C24 0.103(6) 0.085(6) 0.121(6) 0.038(5) 0.045(4) 0.021(5)
C23' 0.126(6) 0.096(6) 0.122(6) 0.056(5) 0.048(5) 0.026(6)
C24' 0.095(6) 0.077(5) 0.115(6) 0.056(4) 0.038(5) 0.030(5)
C25 0.117(4) 0.075(3) 0.183(5) 0.041(3) -0.047(4) 0.021(3)
C26 0.050(3) 0.047(3) 0.055(3) 0.022(2) 0.013(2) 0.012(2)
C27 0.044(2) 0.046(3) 0.040(2) 0.014(2) 0.001(2) 0.007(2)
C28 0.046(2) 0.043(2) 0.045(2) 0.014(2) 0.004(2) 0.007(2)
C29 0.044(2) 0.039(2) 0.050(3) 0.016(2) 0.009(2) 0.006(2)
C30 0.041(2) 0.055(3) 0.052(3) 0.018(2) 0.009(2) 0.010(2)
C31 0.063(3) 0.051(3) 0.047(3) 0.013(2) 0.011(3) 0.012(2)
C32 0.051(3) 0.045(3) 0.061(3) 0.024(2) 0.019(2) 0.014(2)
C33 0.043(3) 0.052(3) 0.072(3) 0.020(3) 0.009(3) 0.008(2)
C34 0.049(3) 0.046(3) 0.054(3) 0.007(2) 0.004(2) 0.005(2)
N1 0.053(2) 0.060(2) 0.079(3) 0.037(2) 0.026(2) 0.020(2)
N3 0.062(3) 0.071(3) 0.076(3) 0.038(3) 0.030(3) 0.028(2)
O1 0.113(3) 0.141(4) 0.103(3) 0.088(3) 0.040(3) 0.045(3)
O2 0.083(3) 0.078(3) 0.134(3) 0.066(2) 0.029(3) 0.009(2)
N2 0.126(6) 0.127(8) 0.101(6) 0.063(6) 0.040(4) -0.003(5)
O3 0.138(7) 0.119(8) 0.105(6) 0.066(6) 0.052(4) 0.014(5)
O4 0.128(6) 0.136(8) 0.119(7) 0.053(6) 0.038(4) -0.026(6)
N2' 0.126(6) 0.128(8) 0.106(6) 0.061(6) 0.041(5) -0.004(6)
O3' 0.132(7) 0.134(9) 0.106(6) 0.057(7) 0.045(5) 0.001(6)
O4' 0.120(6) 0.130(9) 0.115(7) 0.052(7) 0.047(5) -0.002(6)
O5 0.117(4) 0.104(3) 0.087(3) -0.011(3) -0.052(3) 0.044(3)
O6 0.081(2) 0.059(2) 0.063(2) 0.0162(18) -0.023(2) 0.0039(19)
O7 0.085(3) 0.100(3) 0.069(3) 0.023(2) 0.034(2) 0.033(2)
O8 0.051(2) 0.119(3) 0.103(3) 0.030(3) 0.025(2) 0.027(2)

loop_
_atom_type_symbol
_atom_type_description
_atom_type_scat_dispersion_real
_atom_type_scat_dispersion_imag
_atom_type_scat_source
C C 0.0033 0.0016 'International Tables Vol C Tables 4.2.6.8 and 6.1.1.4'
H H 0.0000 0.0000 'International Tables Vol C Tables 4.2.6.8 and 6.1.1.4'
N N 0.0061 0.0033 'International Tables Vol C Tables 4.2.6.8 and 6.1.1.4'
O O 0.0106 0.0060 'International Tables Vol C Tables 4.2.6.8 and 6.1.1.4'

loop_
_geom_angle_atom_site_label_1
_geom_angle_atom_site_label_2
_geom_angle_atom_site_label_3
_geom_angle
_geom_angle_site_symmetry_1
_geom_angle_site_symmetry_3
_geom_angle_publ_flag
N1 C1 C2 129.5(5) . . ?
N1 C1 C6 108.5(4) . . ?
C2 C1 C6 122.1(5) . . ?
C3 C2 C1 117.2(6) . . ?
C3 C2 H2 121.4 . . ?
C1 C2 H2 121.4 . . ?
C2 C3 C4 122.2(6) . . ?
C2 C3 H3 118.9 . . ?
C4 C3 H3 118.9 . . ?
C5 C4 C3 120.9(6) . . ?
C5 C4 H4 119.6 . . ?
C3 C4 H4 119.6 . . ?
C4 C5 C6 118.9(6) . . ?
C4 C5 H5 120.5 . . ?
C6 C5 H5 120.5 . . ?
C5 C6 C1 118.8(5) . . ?
C5 C6 C7 135.4(5) . . ?
C1 C6 C7 105.9(4) . . ?
C8 C7 C6 107.4(4) . . ?
C8 C7 C13 124.5(4) . . ?
C6 C7 C13 128.0(4) . . ?
C7 C8 N1 110.5(4) . . ?
C7 C8 C9 125.2(4) . . ?
N1 C8 C9 124.3(4) . . ?
C8 C9 C10 111.9(4) . . ?
C8 C9 C28 107.5(4) . . ?
C10 C9 C28 112.6(4) . . ?
C8 C9 H9 108.2 . . ?
C10 C9 H9 108.2 . . ?
C28 C9 H9 108.2 . . ?
O1 C10 O2 124.2(5) . . ?
O1 C10 C9 122.3(5) . . ?
O2 C10 C9 113.6(5) . . ?
O2 C11 C12 102.7(10) . . ?
O2 C11 H11A 111.2 . . ?
C12 C11 H11A 111.2 . . ?
O2 C11 H11B 111.2 . . ?
C12 C11 H11B 111.2 . . ?
H11A C11 H11B 109.1 . . ?
C11 C12 H12A 109.5 . . ?
C11 C12 H12B 109.5 . . ?
H12A C12 H12B 109.5 . . ?
C11 C12 H12C 109.5 . . ?
H12A C12 H12C 109.5 . . ?
H12B C12 H12C 109.5 . . ?
C12' C11' O2 100.1(10) . . ?
C12' C11' H11C 111.7 . . ?
O2 C11' H11C 111.7 . . ?
C12' C11' H11D 111.7 . . ?
O2 C11' H11D 111.7 . . ?
H11C C11' H11D 109.5 . . ?
C11' C12' H12D 109.5 . . ?
C11' C12' H12E 109.5 . . ?
H12D C12' H12E 109.5 . . ?
C11' C12' H12F 109.5 . . ?
H12D C12' H12F 109.5 . . ?
H12E C12' H12F 109.5 . . ?
C7 C13 C14 112.0(4) . . ?
C7 C13 C27 113.3(3) . . ?
C14 C13 C27 112.7(4) . . ?
C7 C13 H13 106.0 . . ?
C14 C13 H13 106.0 . . ?
C27 C13 H13 106.0 . . ?
C15 C14 C19 117.6(4) . . ?
C15 C14 C13 121.4(4) . . ?
C19 C14 C13 121.0(4) . . ?
C16 C15 C14 122.0(5) . . ?
C16 C15 H15 119.0 . . ?
C14 C15 H15 119.0 . . ?
C17 C16 C15 118.6(5) . . ?
C17 C16 H16 120.7 . . ?
C15 C16 H16 120.7 . . ?
C16 C17 C18 121.8(5) . . ?
C16 C17 N2 119.8(11) . . ?
C18 C17 N2 118.1(11) . . ?
C16 C17 N2' 116.4(18) . . ?
C18 C17 N2' 119.6(17) . . ?
N2 C17 N2' 21.3(15) . . ?
C17 C18 C19 119.0(5) . . ?
C17 C18 H18 120.5 . . ?
C19 C18 H18 120.5 . . ?
C18 C19 C14 121.0(5) . . ?
C18 C19 H19 119.5 . . ?
C14 C19 H19 119.5 . . ?
O5 C20 C21 120.0(5) . . ?
O5 C20 C27 119.4(5) . . ?
C21 C20 C27 120.4(5) . . ?
C20 C21 C22 120.9(5) . . ?
C20 C21 H21A 107.1 . . ?
C22 C21 H21A 107.1 . . ?
C20 C21 H21B 107.1 . . ?
C22 C21 H21B 107.1 . . ?
H21A C21 H21B 106.8 . . ?
C25 C22 C21 112.1(5) . . ?
C25 C22 C24 93.5(8) . . ?
C21 C22 C24 108.0(7) . . ?
C25 C22 C23' 88.8(9) . . ?
C21 C22 C23' 94.3(8) . . ?
C25 C22 C24' 125.3(8) . . ?
C21 C22 C24' 114.9(8) . . ?
C23' C22 C24' 113.6(9) . . ?
C25 C22 C23 118.5(7) . . ?
C21 C22 C23 113.9(6) . . ?
C24 C22 C23 108.4(7) . . ?
C22 C23 H23A 109.5 . . ?
C22 C23 H23B 109.5 . . ?
H23A C23 H23B 109.5 . . ?
C22 C23 H23C 109.5 . . ?
H23A C23 H23C 109.5 . . ?
H23B C23 H23C 109.5 . . ?
C22 C24 H24A 109.5 . . ?
C22 C24 H24B 109.5 . . ?
H24A C24 H24B 109.5 . . ?
C22 C24 H24C 109.5 . . ?
H24A C24 H24C 109.5 . . ?
H24B C24 H24C 109.5 . . ?
C22 C23' H23D 109.5 . . ?
C22 C23' H23E 109.5 . . ?
H23D C23' H23E 109.5 . . ?
C22 C23' H23F 109.5 . . ?
H23D C23' H23F 109.5 . . ?
H23E C23' H23F 109.5 . . ?
C22 C24' H24D 109.5 . . ?
C22 C24' H24E 109.5 . . ?
H24D C24' H24E 109.5 . . ?
C22 C24' H24F 109.5 . . ?
H24D C24' H24F 109.5 . . ?
H24E C24' H24F 109.5 . . ?
C26 C25 C22 128.2(6) . . ?
C26 C25 H25A 105.2 . . ?
C22 C25 H25A 105.2 . . ?
C26 C25 H25B 105.2 . . ?
C22 C25 H25B 105.2 . . ?
H25A C25 H25B 106.0 . . ?
O6 C26 C25 117.7(5) . . ?
O6 C26 C27 122.0(4) . . ?
C25 C26 C27 120.3(5) . . ?
C26 C27 C20 111.5(4) . . ?
C26 C27 C13 112.1(3) . . ?
C20 C27 C13 107.6(3) . . ?
C26 C27 C28 110.4(3) . . ?
C20 C27 C28 106.9(3) . . ?
C13 C27 C28 108.0(3) . . ?
C29 C28 C9 110.8(3) . . ?
C29 C28 C27 115.5(3) . . ?
C9 C28 C27 111.6(3) . . ?
C29 C28 H28 106.1 . . ?
C9 C28 H28 106.1 . . ?
C27 C28 H28 106.1 . . ?
C34 C29 C30 117.5(4) . . ?
C34 C29 C28 120.2(4) . . ?
C30 C29 C28 122.1(4) . . ?
C31 C30 C29 122.2(4) . . ?
C31 C30 H30 118.9 . . ?
C29 C30 H30 118.9 . . ?
C30 C31 C32 118.4(4) . . ?
C30 C31 H31 120.8 . . ?
C32 C31 H31 120.8 . . ?
C33 C32 C31 121.7(4) . . ?
C33 C32 N3 119.4(4) . . ?
C31 C32 N3 118.8(4) . . ?
C34 C33 C32 118.4(4) . . ?
C34 C33 H33 120.8 . . ?
C32 C33 H33 120.8 . . ?
C33 C34 C29 121.7(4) . . ?
C33 C34 H34 119.1 . . ?
C29 C34 H34 119.1 . . ?
C1 N1 C8 107.8(4) . . ?
C1 N1 H1 126.1 . . ?
C8 N1 H1 126.1 . . ?
O8 N3 O7 124.0(5) . . ?
O8 N3 C32 118.4(5) . . ?
O7 N3 C32 117.6(4) . . ?
C10 O2 C11 128.9(8) . . ?
C10 O2 C11' 105.3(6) . . ?
O3 N2 O4 124.1(16) . . ?
O3 N2 C17 118.7(17) . . ?
O4 N2 C17 116.7(16) . . ?
O4' N2' O3' 117(3) . . ?
O4' N2' C17 124(3) . . ?
O3' N2' C17 119(3) . . ?

loop_
_geom_bond_atom_site_label_1
_geom_bond_atom_site_label_2
_geom_bond_distance
_geom_bond_site_symmetry_2
_geom_bond_publ_flag
C1 N1 1.378(6) . ?
C1 C2 1.389(7) . ?
C1 C6 1.410(7) . ?
C2 C3 1.373(8) . ?
C2 H2 0.9300 . ?
C3 C4 1.382(9) . ?
C3 H3 0.9300 . ?
C4 C5 1.380(8) . ?
C4 H4 0.9300 . ?
C5 C6 1.398(7) . ?
C5 H5 0.9300 . ?
C6 C7 1.441(6) . ?
C7 C8 1.347(6) . ?
C7 C13 1.495(6) . ?
C8 N1 1.381(5) . ?
C8 C9 1.491(6) . ?
C9 C10 1.513(7) . ?
C9 C28 1.554(6) . ?
C9 H9 0.9800 . ?
C10 O1 1.198(6) . ?
C10 O2 1.294(6) . ?
C11 O2 1.475(14) . ?
C11 C12 1.528(5) . ?
C11 H11A 0.9700 . ?
C11 H11B 0.9700 . ?
C12 H12A 0.9600 . ?
C12 H12B 0.9600 . ?
C12 H12C 0.9600 . ?
C11' C12' 1.526(5) . ?
C11' O2 1.534(15) . ?
C11' H11C 0.9700 . ?
C11' H11D 0.9700 . ?
C12' H12D 0.9600 . ?
C12' H12E 0.9600 . ?
C12' H12F 0.9600 . ?
C13 C14 1.518(6) . ?
C13 C27 1.581(6) . ?
C13 H13 0.9800 . ?
C14 C15 1.381(6) . ?
C14 C19 1.393(6) . ?
C15 C16 1.369(7) . ?
C15 H15 0.9300 . ?
C16 C17 1.366(7) . ?
C16 H16 0.9300 . ?
C17 C18 1.369(8) . ?
C17 N2 1.47(2) . ?
C17 N2' 1.52(4) . ?
C18 C19 1.374(7) . ?
C18 H18 0.9300 . ?
C19 H19 0.9300 . ?
C20 O5 1.176(6) . ?
C20 C21 1.462(8) . ?
C20 C27 1.553(6) . ?
C21 C22 1.479(8) . ?
C21 H21A 0.9700 . ?
C21 H21B 0.9700 . ?
C22 C25 1.435(8) . ?
C22 C24 1.493(12) . ?
C22 C23' 1.494(16) . ?
C22 C24' 1.528(14) . ?
C22 C23 1.581(12) . ?
C23 H23A 0.9600 . ?
C23 H23B 0.9600 . ?
C23 H23C 0.9600 . ?
C24 H24A 0.9600 . ?
C24 H24B 0.9600 . ?
C24 H24C 0.9600 . ?
C23' H23D 0.9600 . ?
C23' H23E 0.9600 . ?
C23' H23F 0.9600 . ?
C24' H24D 0.9600 . ?
C24' H24E 0.9600 . ?
C24' H24F 0.9600 . ?
C25 C26 1.418(8) . ?
C25 H25A 0.9700 . ?
C25 H25B 0.9700 . ?
C26 O6 1.178(5) . ?
C26 C27 1.535(6) . ?
C27 C28 1.591(6) . ?
C28 C29 1.510(6) . ?
C28 H28 0.9800 . ?
C29 C34 1.388(6) . ?
C29 C30 1.388(6) . ?
C30 C31 1.369(6) . ?
C30 H30 0.9300 . ?
C31 C32 1.379(6) . ?
C31 H31 0.9300 . ?
C32 C33 1.378(6) . ?
C32 N3 1.471(6) . ?
C33 C34 1.378(6) . ?
C33 H33 0.9300 . ?
C34 H34 0.9300 . ?
N1 H1 0.8600 . ?
N3 O8 1.215(5) . ?
N3 O7 1.228(5) . ?
N2 O3 1.23(2) . ?
N2 O4 1.25(2) . ?
N2' O4' 1.14(3) . ?
N2' O3' 1.17(3) . ?

loop_
_geom_hbond_atom_site_label_D
_geom_hbond_atom_site_label_H
_geom_hbond_atom_site_label_A
_geom_hbond_distance_DH
_geom_hbond_distance_HA
_geom_hbond_distance_DA
_geom_hbond_angle_DHA
_geom_hbond_site_symmetry_A
N1 H1 O1 0.86 2.10 2.937(5) 163.9 2_656
